data_7047512
loop_
_publ_author_name
'Weeraratne, A. D. K. Isuri'
'Baydoun, Habib'
'Shakya, Rajendra'
'Niklas, Jens'
'Xie, Lingxiao'
'Mao, Guangzhao'
'Stoian, Sebastian A.'
'Poluektov, Oleg G.'
'Verani, Cl\'audio N'

_publ_section_title
;
 Observation of current rectification by the new bimetallic iron(iii)
 hydrophobe [Fe(L<sup>N4O6</sup>)] on Au|LB-molecule|Au devices.
;
_journal_issue 40
_journal_name_full 'Dalton transactions (Cambridge, England : 2003)'
_journal_page_first 14352
_journal_page_last 14361
_journal_paper_doi 10.1039/c8dt03158d
_journal_volume 47
_journal_year 2018
_chemical_formula_moiety 'C96 H132 Fe2 N4 O6'
_chemical_formula_sum 'C96 H132 Fe2 N4 O6'
_chemical_formula_weight 1549.75
_space_group_crystal_system triclinic
_space_group_IT_number 2
_space_group_name_Hall '-P 1'
_space_group_name_H-M_alt 'P -1'
_symmetry_space_group_name_Hall '-P 1'
_symmetry_space_group_name_H-M 'P -1'
_atom_sites_solution_hydrogens geom
_atom_sites_solution_primary iterative
_audit_creation_date 2018-09-01
_audit_creation_method
;
Olex2 1.2
(compiled 2018.05.29 svn.r3508 for OlexSys, GUI svn.r5506)
;
_audit_update_record
;
2018-09-01 deposited with the CCDC.
2018-09-06 downloaded from the CCDC.
;
_cell_angle_alpha 98.270(3)
_cell_angle_beta 92.777(2)
_cell_angle_gamma 97.551(3)
_cell_formula_units_Z 2
_cell_length_a 14.8138(7)
_cell_length_b 16.1445(8)
_cell_length_c 23.8662(11)
_cell_measurement_reflns_used 9909
_cell_measurement_temperature 100(2)
_cell_measurement_theta_max 22.23
_cell_measurement_theta_min 2.29
_cell_volume 5586.3(5)
_computing_cell_refinement 'SAINT V8.18C (?, 2016)'
_computing_data_collection 'Bruker APEX-II Bruker-AXS, Madison WI'
_computing_data_reduction 'SAINT V8.18C (?, 2016)'
_computing_molecular_graphics 'Olex2 (Dolomanov et al., 2009)'
_computing_publication_material 'Olex2 (Dolomanov et al., 2009)'
_computing_structure_refinement 'ShelXL (Sheldrick, 2015)'
_computing_structure_solution 'olex2.solve (Bourhis et al., 2015)'
_diffrn_ambient_temperature 100.1
_diffrn_detector 'Bruker APEX2 area detector'
_diffrn_detector_area_resol_mean 7.9
_diffrn_detector_type 'CCD area detector'
_diffrn_measured_fraction_theta_full 0.999
_diffrn_measured_fraction_theta_max 0.999
_diffrn_measurement_device 'three-circle diffractometer'
_diffrn_measurement_device_type 'Bruker APEX-II CCD'
_diffrn_measurement_method '\f and \w scans'
_diffrn_radiation_monochromator graphite
_diffrn_radiation_probe x-ray
_diffrn_radiation_type MoK\a
_diffrn_radiation_wavelength 0.71073
_diffrn_reflns_av_R_equivalents 0.0664
_diffrn_reflns_av_unetI/netI 0.0574
_diffrn_reflns_Laue_measured_fraction_full 0.999
_diffrn_reflns_Laue_measured_fraction_max 0.999
_diffrn_reflns_limit_h_max 18
_diffrn_reflns_limit_h_min -18
_diffrn_reflns_limit_k_max 19
_diffrn_reflns_limit_k_min -19
_diffrn_reflns_limit_l_max 29
_diffrn_reflns_limit_l_min -29
_diffrn_reflns_number 160610
_diffrn_reflns_point_group_measured_fraction_full 0.999
_diffrn_reflns_point_group_measured_fraction_max 0.999
_diffrn_reflns_theta_full 25.242
_diffrn_reflns_theta_max 26.022
_diffrn_reflns_theta_min 0.864
_diffrn_source 'microfocus sealed X-ray tube'
_diffrn_source_type 'Incoatec I\ms'
_diffrn_standards_number 0
_exptl_absorpt_coefficient_mu 0.302
_exptl_absorpt_correction_T_max 0.8817
_exptl_absorpt_correction_T_min 0.8384
_exptl_absorpt_correction_type multi-scan
_exptl_absorpt_process_details
'SADABS-2008/1 (Bruker,2008) was used for absorption correction. wR2(int) was 0.0720 before and 0.0532 after correction. The Ratio of minimum to maximum transmission is 0.9012. The \l/2 correction factor is 0.0015.'
_exptl_crystal_colour brown
_exptl_crystal_colour_primary brown
_exptl_crystal_density_diffrn 0.921
_exptl_crystal_density_method 'not measured'
_exptl_crystal_description block
_exptl_crystal_F_000 1672
_exptl_crystal_size_max 0.71
_exptl_crystal_size_mid 0.65
_exptl_crystal_size_min 0.5
_refine_diff_density_max 0.890
_refine_diff_density_min -0.740
_refine_diff_density_rms 0.057
_refine_ls_extinction_method none
_refine_ls_goodness_of_fit_ref 1.042
_refine_ls_hydrogen_treatment constr
_refine_ls_matrix_type full
_refine_ls_number_parameters 1065
_refine_ls_number_reflns 21982
_refine_ls_number_restraints 0
_refine_ls_restrained_S_all 1.042
_refine_ls_R_factor_all 0.1138
_refine_ls_R_factor_gt 0.0693
_refine_ls_shift/su_max 0.000
_refine_ls_shift/su_mean 0.000
_refine_ls_structure_factor_coef Fsqd
_refine_ls_weighting_details 'w=1/[\s^2^(Fo^2^)+(0.0946P)^2^+3.7939P] where P=(Fo^2^+2Fc^2^)/3'
_refine_ls_weighting_scheme calc
_refine_ls_wR_factor_gt 0.1765
_refine_ls_wR_factor_ref 0.2030
_reflns_Friedel_coverage 0.000
_reflns_number_gt 13243
_reflns_number_total 21982
_reflns_threshold_expression 'I > 2\s(I)'
_cod_data_source_file c8dt03158d2.cif
_cod_data_source_block final1
_cod_depositor_comments 'Adding full bibliography for 7047512.cif.'
_cod_database_code 7047512
_shelx_shelxl_version_number 2014/7
_shelx_space_group_comment
;
The symmetry employed for this shelxl refinement is uniquely defined
by the following loop, which should always be used as a source of
symmetry information in preference to the above space-group names.
They are only intended as comments.
;
_shelx_estimated_absorpt_t_max 0.864
_shelx_estimated_absorpt_t_min 0.814
_olex2_refinement_description
;
1. Fixed Uiso
 At 1.2 times of:
  All C(H) groups, All C(H,H) groups
 At 1.5 times of:
  All C(H,H,H) groups
2. Others
 Sof(C175)=Sof(C176)=Sof(C177)=1-FVAR(1)
 Sof(C172)=Sof(C173)=Sof(C174)=FVAR(1)
 Sof(C90)=Sof(C91)=Sof(C92)=1-FVAR(2)
 Sof(C87)=Sof(C88)=Sof(C89)=FVAR(2)
3.a Secondary CH2 refined with riding coordinates:
 C5(H5a,H5b), C84(H84a,H84b), C7(H7a,H7b), C85(H85a,H85b)
3.b Aromatic/amide H refined with riding coordinates:
 C26(H26), C18(H18), C25(H25), C27(H27), C137(H137), C23(H23), C138(H138),
 C149(H149), C29(H29), C21(H21), C151(H151), C139(H139), C154(H154), C31(H31),
 C86(H86), C9(H9)
3.c Idealised Me refined as rotating group:
 C93(H93a,H93b,H93c), C38(H38a,H38b,H38c), C45(H45a,H45b,H45c), C46(H46a,H46b,
 H46c), C39(H39a,H39b,H39c), C94(H94a,H94b,H94c), C47(H47a,H47b,H47c), C40(H40a,
 H40b,H40c), C95(H95a,H95b,H95c), C169(H16a,H16b,H16c), C159(H15a,H15b,H15c),
 C170(H17a,H17b,H17c), C50(H50a,H50b,H50c), C1(H1a,H1b,H1c), C160(H16d,H16e,
 H16f), C51(H51a,H51b,H51c), C171(H17d,H17e,H17f), C165(H16g,H16h,H16i),
 C52(H52a,H52b,H52c), C162(H16j,H16k,H16l), C166(H16m,H16n,H16o), C167(H16p,
 H16q,H16r), C87(H87a,H87b,H87c), C172(H17g,H17h,H17i), C173(H17j,H17k,H17l),
 C163(H16s,H16t,H16u), C178(H17m,H17n,H17o), C96(H96a,H96b,H96c), C97(H97a,H97b,
 H97c), C88(H88a,H88b,H88c), C164(H16v,H16w,H16x), C174(H17p,H17q,H17r),
 C89(H89a,H89b,H89c), C98(H98a,H98b,H98c), C179(H17s,H17t,H17u), C180(H18a,H18b,
 H18c)
;
_olex2_submission_special_instructions 'No special instructions were received'

loop_
_space_group_symop_operation_xyz
'x, y, z'
'-x, -y, -z'

loop_
_atom_site_label
_atom_site_type_symbol
_atom_site_fract_x
_atom_site_fract_y
_atom_site_fract_z
_atom_site_U_iso_or_equiv
_atom_site_adp_type
_atom_site_occupancy
_atom_site_site_symmetry_order
_atom_site_calc_flag
_atom_site_refinement_flags_posn
_atom_site_refinement_flags_occupancy
_atom_site_disorder_assembly
_atom_site_disorder_group
Fe2 Fe 0.32651(3) 0.15150(3) 0.36013(2) 0.03518(13) Uani 1 1 d . . . .
Fe1 Fe 0.70871(3) 0.31227(4) 0.14417(2) 0.04997(16) Uani 1 1 d . . . .
O4 O 0.22372(13) 0.07381(14) 0.32965(9) 0.0377(5) Uani 1 1 d . . . .
O6 O 0.40393(13) 0.11597(13) 0.41128(9) 0.0360(5) Uani 1 1 d . . . .
O1 O 0.82969(15) 0.28627(18) 0.15074(10) 0.0547(7) Uani 1 1 d . . . .
O2 O 0.63882(17) 0.26874(16) 0.07871(11) 0.0557(7) Uani 1 1 d . . . .
O5 O 0.26834(17) 0.22318(15) 0.41015(11) 0.0546(7) Uani 1 1 d . . . .
N4 N 0.40346(15) 0.09659(16) 0.28898(10) 0.0326(6) Uani 1 1 d . . . .
N1 N 0.66280(16) 0.19649(18) 0.18132(11) 0.0400(7) Uani 1 1 d . . . .
O3 O 0.7442(2) 0.42472(19) 0.13586(12) 0.0698(8) Uani 1 1 d . . . .
N3 N 0.37517(19) 0.25979(18) 0.32275(13) 0.0512(8) Uani 1 1 d . . . .
C26 C 0.61128(19) 0.05135(19) 0.35407(13) 0.0321(7) Uani 1 1 d . . . .
H26 H 0.6303 0.0254 0.3191 0.038 Uiso 1 1 calc R . . .
C5 C 0.45157(19) 0.03083(19) 0.30996(13) 0.0342(7) Uani 1 1 d . . . .
H5A H 0.4822 0.0023 0.2782 0.041 Uiso 1 1 calc R . . .
H5B H 0.4058 -0.0121 0.3222 0.041 Uiso 1 1 calc R . . .
C12 C 0.52064(19) 0.06367(19) 0.35791(13) 0.0317(7) Uani 1 1 d . . . .
C2 C 0.22079(18) -0.0050(2) 0.30039(13) 0.0356(7) Uani 1 1 d . . . .
C10 C 0.16691(19) -0.0750(2) 0.31584(14) 0.0365(7) Uani 1 1 d . . . .
C43 C 0.67441(19) 0.0760(2) 0.39992(13) 0.0364(7) Uani 1 1 d . . . .
C6 C 0.46506(19) 0.1634(2) 0.27105(13) 0.0340(7) Uani 1 1 d . . . .
C18 C 0.53474(19) 0.1463(2) 0.23623(13) 0.0341(7) Uani 1 1 d . . . .
H18 H 0.5458 0.0897 0.2256 0.041 Uiso 1 1 calc R . . .
C13 C 0.5529(2) 0.1269(2) 0.45700(13) 0.0352(7) Uani 1 1 d . . . .
C25 C 0.2679(2) -0.0942(2) 0.21972(15) 0.0443(8) Uani 1 1 d . . . .
H25 H 0.3049 -0.1005 0.1884 0.053 Uiso 1 1 calc R . . .
C3 C 0.49141(18) 0.10302(18) 0.40913(13) 0.0309(7) Uani 1 1 d . . . .
C84 C 0.6344(2) 0.1276(2) 0.13292(13) 0.0405(8) Uani 1 1 d . . . .
H84A H 0.6195 0.0737 0.1479 0.049 Uiso 1 1 calc R . . .
H84B H 0.6864 0.1219 0.1088 0.049 Uiso 1 1 calc R . . .
C27 C 0.6429(2) 0.1128(2) 0.45064(14) 0.0383(7) Uani 1 1 d . . . .
H27 H 0.6855 0.1292 0.4827 0.046 Uiso 1 1 calc R . . .
C11 C 0.2723(2) -0.0152(2) 0.25300(13) 0.0378(8) Uani 1 1 d . . . .
C145 C 0.9216(2) 0.0526(3) 0.15050(14) 0.0475(9) Uani 1 1 d . . . .
C7 C 0.3359(2) 0.0578(2) 0.23997(13) 0.0406(8) Uani 1 1 d . . . .
H7A H 0.2999 0.1015 0.2295 0.049 Uiso 1 1 calc R . . .
H7B H 0.3696 0.0388 0.2068 0.049 Uiso 1 1 calc R . . .
C102 C 0.8194(2) 0.1527(3) 0.18177(13) 0.0448(9) Uani 1 1 d . . . .
N2 N 0.6286(3) 0.3591(2) 0.20914(17) 0.0823(13) Uani 1 1 d . . . .
C8 C 0.4492(2) 0.2458(2) 0.28669(14) 0.0416(8) Uani 1 1 d . . . .
C137 C 0.4768(2) 0.0813(2) 0.08685(14) 0.0435(8) Uani 1 1 d . . . .
H137 H 0.4728 0.0336 0.1062 0.052 Uiso 1 1 calc R . . .
C23 C 0.1637(2) -0.1512(2) 0.28055(16) 0.0473(9) Uani 1 1 d . . . .
H23 H 0.1267 -0.1989 0.2904 0.057 Uiso 1 1 calc R . . .
C138 C 0.8499(2) 0.0757(3) 0.18196(13) 0.0444(9) Uani 1 1 d . . . .
H138 H 0.8209 0.0371 0.2043 0.053 Uiso 1 1 calc R . . .
C85 C 0.7416(2) 0.1766(2) 0.21628(14) 0.0453(9) Uani 1 1 d . . . .
H85A H 0.7199 0.1294 0.2367 0.054 Uiso 1 1 calc R . . .
H85B H 0.7643 0.2265 0.2450 0.054 Uiso 1 1 calc R . . .
C24 C 0.1145(2) -0.0668(2) 0.36991(15) 0.0448(8) Uani 1 1 d . . . .
C33 C 0.5879(2) 0.2119(2) 0.21712(13) 0.0390(8) Uani 1 1 d . . . .
C34 C 0.5736(2) 0.2936(2) 0.23263(15) 0.0490(9) Uani 1 1 d . . . .
C28 C 0.5227(2) 0.1670(2) 0.51399(14) 0.0464(9) Uani 1 1 d . . . .
C14 C 0.1891(2) 0.3317(2) 0.45233(17) 0.0512(9) Uani 1 1 d . . . .
C101 C 0.5539(2) 0.1417(2) 0.09711(14) 0.0407(8) Uani 1 1 d . . . .
C37 C 0.2110(2) -0.1631(2) 0.23128(16) 0.0506(9) Uani 1 1 d . . . .
C149 C 0.9594(2) 0.1103(3) 0.11768(16) 0.0535(10) Uani 1 1 d . . . .
H149 H 1.0086 0.0957 0.0959 0.064 Uiso 1 1 calc R . . .
C144 C 0.4055(2) 0.0888(3) 0.04905(16) 0.0537(10) Uani 1 1 d . . . .
C64 C 0.7735(2) 0.0587(2) 0.39688(14) 0.0418(8) Uani 1 1 d . . . .
C93 C 0.7799(2) -0.0268(2) 0.41468(17) 0.0495(9) Uani 1 1 d . . . .
H93A H 0.7629 -0.0259 0.4539 0.074 Uiso 1 1 calc GR . . .
H93B H 0.8425 -0.0396 0.4120 0.074 Uiso 1 1 calc GR . . .
H93C H 0.7382 -0.0703 0.3897 0.074 Uiso 1 1 calc GR . . .
C134 C 0.8601(2) 0.2099(3) 0.14840(15) 0.0477(9) Uani 1 1 d . . . .
C4 C 0.2501(3) 0.3013(2) 0.41378(17) 0.0532(10) Uani 1 1 d . . . .
C38 C 0.0399(2) -0.0114(3) 0.36286(16) 0.0524(10) Uani 1 1 d . . . .
H38A H 0.0674 0.0436 0.3544 0.079 Uiso 1 1 calc GR . . .
H38B H 0.0085 -0.0032 0.3981 0.079 Uiso 1 1 calc GR . . .
H38C H -0.0042 -0.0390 0.3316 0.079 Uiso 1 1 calc GR . . .
C135 C 0.5610(2) 0.2128(2) 0.06957(16) 0.0511(9) Uani 1 1 d . . . .
C45 C 0.4442(2) 0.1088(2) 0.53337(15) 0.0519(9) Uani 1 1 d . . . .
H45A H 0.3919 0.1006 0.5055 0.078 Uiso 1 1 calc GR . . .
H45B H 0.4266 0.1344 0.5703 0.078 Uiso 1 1 calc GR . . .
H45C H 0.4639 0.0540 0.5368 0.078 Uiso 1 1 calc GR . . .
C29 C 0.1715(3) 0.4139(3) 0.45167(19) 0.0683(12) Uani 1 1 d . . . .
H29 H 0.1293 0.4345 0.4770 0.082 Uiso 1 1 calc R . . .
C21 C 0.5039(2) 0.3112(2) 0.26727(17) 0.0561(10) Uani 1 1 d . . . .
H21 H 0.4934 0.3680 0.2778 0.067 Uiso 1 1 calc R . . .
C156 C 0.9593(2) -0.0300(3) 0.15246(16) 0.0537(10) Uani 1 1 d . . . .
C46 C 0.4925(3) 0.2529(2) 0.50778(17) 0.0574(10) Uani 1 1 d . . . .
H46A H 0.5428 0.2893 0.4945 0.086 Uiso 1 1 calc GR . . .
H46B H 0.4759 0.2797 0.5446 0.086 Uiso 1 1 calc GR . . .
H46C H 0.4396 0.2445 0.4802 0.086 Uiso 1 1 calc GR . . .
C140 C 0.9309(2) 0.1877(3) 0.11425(15) 0.0560(11) Uani 1 1 d . . . .
C39 C 0.1785(3) -0.0279(3) 0.42171(15) 0.0613(11) Uani 1 1 d . . . .
H39A H 0.2241 -0.0653 0.4274 0.092 Uiso 1 1 calc GR . . .
H39B H 0.1433 -0.0208 0.4553 0.092 Uiso 1 1 calc GR . . .
H39C H 0.2094 0.0273 0.4156 0.092 Uiso 1 1 calc GR . . .
C94 C 0.8383(2) 0.1261(3) 0.43659(19) 0.0604(11) Uani 1 1 d . . . .
H94A H 0.8309 0.1822 0.4274 0.091 Uiso 1 1 calc GR . . .
H94B H 0.9015 0.1160 0.4318 0.091 Uiso 1 1 calc GR . . .
H94C H 0.8241 0.1233 0.4760 0.091 Uiso 1 1 calc GR . . .
C155 C 0.3214(3) 0.0203(3) 0.03702(17) 0.0660(12) Uani 1 1 d . . . .
C30 C 0.1470(3) 0.2761(3) 0.4932(2) 0.0714(13) Uani 1 1 d . . . .
C150 C 0.9732(3) 0.2456(3) 0.0740(2) 0.0718(13) Uani 1 1 d . . . .
C54 C 0.2002(3) -0.2502(3) 0.1941(2) 0.0679(12) Uani 1 1 d . . . .
C47 C 0.5996(3) 0.1822(3) 0.56056(17) 0.0754(14) Uani 1 1 d . . . .
H47A H 0.6160 0.1278 0.5682 0.113 Uiso 1 1 calc GR . . .
H47B H 0.5795 0.2128 0.5952 0.113 Uiso 1 1 calc GR . . .
H47C H 0.6530 0.2158 0.5482 0.113 Uiso 1 1 calc GR . . .
C49 C 0.2111(4) 0.4685(3) 0.4167(2) 0.0846(15) Uani 1 1 d . . . .
C136 C 0.7403(3) 0.4992(3) 0.1659(2) 0.0702(12) Uani 1 1 d . . . .
C142 C 0.7780(3) 0.5747(3) 0.1481(2) 0.0828(15) Uani 1 1 d . . . .
C40 C 0.0680(3) -0.1526(3) 0.3810(2) 0.0824(15) Uani 1 1 d . . . .
H40A H 0.0215 -0.1761 0.3502 0.124 Uiso 1 1 calc GR . . .
H40B H 0.0391 -0.1455 0.4171 0.124 Uiso 1 1 calc GR . . .
H40C H 0.1136 -0.1911 0.3828 0.124 Uiso 1 1 calc GR . . .
C95 C 0.8048(2) 0.0595(3) 0.33673(17) 0.0731(14) Uani 1 1 d . . . .
H95A H 0.7686 0.0131 0.3108 0.110 Uiso 1 1 calc GR . . .
H95B H 0.8695 0.0525 0.3364 0.110 Uiso 1 1 calc GR . . .
H95C H 0.7962 0.1135 0.3244 0.110 Uiso 1 1 calc GR . . .
C169 C 0.2825(3) 0.0149(4) -0.02410(19) 0.0904(17) Uani 1 1 d . . . .
H16A H 0.2593 0.0678 -0.0288 0.136 Uiso 1 1 calc GR . . .
H16B H 0.2326 -0.0322 -0.0325 0.136 Uiso 1 1 calc GR . . .
H16C H 0.3306 0.0058 -0.0501 0.136 Uiso 1 1 calc GR . . .
C151 C 0.4139(3) 0.1606(3) 0.0235(2) 0.0752(14) Uani 1 1 d . . . .
H151 H 0.3648 0.1676 -0.0018 0.090 Uiso 1 1 calc R . . .
C159 C 1.0484(4) 0.2063(4) 0.0412(3) 0.118(2) Uani 1 1 d . . . .
H15A H 1.0890 0.1850 0.0677 0.177 Uiso 1 1 calc GR . . .
H15B H 1.0836 0.2494 0.0230 0.177 Uiso 1 1 calc GR . . .
H15C H 1.0202 0.1596 0.0123 0.177 Uiso 1 1 calc GR . . .
C141 C 0.4892(3) 0.2235(3) 0.0320(2) 0.0724(13) Uani 1 1 d . . . .
C139 C 0.7017(4) 0.5798(3) 0.2523(2) 0.0999(19) Uani 1 1 d . . . .
H139 H 0.6757 0.5815 0.2881 0.120 Uiso 1 1 calc R . . .
C170 C 0.2502(3) 0.0405(4) 0.0772(2) 0.117(2) Uani 1 1 d . . . .
H17A H 0.2779 0.0519 0.1162 0.176 Uiso 1 1 calc GR . . .
H17B H 0.2015 -0.0077 0.0736 0.176 Uiso 1 1 calc GR . . .
H17C H 0.2248 0.0904 0.0683 0.176 Uiso 1 1 calc GR . . .
C105 C 0.7028(4) 0.5033(3) 0.2184(2) 0.0821(15) Uani 1 1 d . . . .
C50 C 0.2207(4) 0.2490(3) 0.5295(2) 0.0933(17) Uani 1 1 d . . . .
H50A H 0.2605 0.2182 0.5051 0.140 Uiso 1 1 calc GR . . .
H50B H 0.1926 0.2121 0.5550 0.140 Uiso 1 1 calc GR . . .
H50C H 0.2568 0.2990 0.5520 0.140 Uiso 1 1 calc GR . . .
C153 C 0.8238(4) 0.5715(3) 0.0913(3) 0.0979(18) Uani 1 1 d . . . .
C1 C 1.0186(3) 0.3290(4) 0.1075(3) 0.1011(19) Uani 1 1 d . . . .
H1A H 0.9719 0.3601 0.1249 0.152 Uiso 1 1 calc GR . . .
H1B H 1.0516 0.3627 0.0819 0.152 Uiso 1 1 calc GR . . .
H1C H 1.0615 0.3181 0.1372 0.152 Uiso 1 1 calc GR . . .
C15 C 0.2958(4) 0.3571(3) 0.3818(3) 0.110(2) Uani 1 1 d . . . .
C160 C 0.8999(4) 0.2610(4) 0.0313(2) 0.0952(18) Uani 1 1 d . . . .
H16D H 0.8712 0.2068 0.0100 0.143 Uiso 1 1 calc GR . . .
H16E H 0.9277 0.2967 0.0051 0.143 Uiso 1 1 calc GR . . .
H16F H 0.8537 0.2893 0.0514 0.143 Uiso 1 1 calc GR . . .
C148 C 0.7379(5) 0.6537(3) 0.2347(3) 0.118(2) Uani 1 1 d . . . .
C51 C 0.0884(3) 0.1984(3) 0.4602(3) 0.0991(18) Uani 1 1 d . . . .
H51A H 0.0396 0.2161 0.4374 0.149 Uiso 1 1 calc GR . . .
H51B H 0.0617 0.1628 0.4867 0.149 Uiso 1 1 calc GR . . .
H51C H 0.1263 0.1664 0.4351 0.149 Uiso 1 1 calc GR . . .
C171 C 0.3484(3) -0.0668(3) 0.0427(2) 0.0953(17) Uani 1 1 d . . . .
H17D H 0.4013 -0.0759 0.0206 0.143 Uiso 1 1 calc GR . . .
H17E H 0.2971 -0.1108 0.0284 0.143 Uiso 1 1 calc GR . . .
H17F H 0.3641 -0.0694 0.0827 0.143 Uiso 1 1 calc GR . . .
C154 C 0.7745(4) 0.6479(3) 0.1825(2) 0.115(2) Uani 1 1 d . . . .
H154 H 0.7988 0.6989 0.1699 0.138 Uiso 1 1 calc R . . .
C165 C 0.7538(5) 0.5277(4) 0.0430(2) 0.115(2) Uani 1 1 d . . . .
H16G H 0.7333 0.4697 0.0491 0.172 Uiso 1 1 calc GR . . .
H16H H 0.7821 0.5268 0.0067 0.172 Uiso 1 1 calc GR . . .
H16I H 0.7013 0.5588 0.0424 0.172 Uiso 1 1 calc GR . . .
C52 C 0.0850(5) 0.3241(4) 0.5328(3) 0.144(3) Uani 1 1 d . . . .
H52A H 0.1220 0.3725 0.5565 0.216 Uiso 1 1 calc GR . . .
H52B H 0.0558 0.2860 0.5572 0.216 Uiso 1 1 calc GR . . .
H52C H 0.0380 0.3440 0.5100 0.216 Uiso 1 1 calc GR . . .
C162 C 0.5760(5) 0.3012(4) -0.0349(3) 0.128(3) Uani 1 1 d . . . .
H16J H 0.6320 0.3016 -0.0112 0.193 Uiso 1 1 calc GR . . .
H16K H 0.5819 0.3511 -0.0542 0.193 Uiso 1 1 calc GR . . .
H16L H 0.5660 0.2500 -0.0632 0.193 Uiso 1 1 calc GR . . .
C152 C 0.4950(5) 0.3028(4) 0.0024(4) 0.122(2) Uani 1 1 d . . . .
C31 C 0.2726(5) 0.4381(3) 0.3819(3) 0.121(3) Uani 1 1 d . . . .
H31 H 0.3006 0.4729 0.3569 0.146 Uiso 1 1 calc R . . .
C86 C 0.6660(5) 0.4268(3) 0.2410(2) 0.120(2) Uani 1 1 d . . . .
H86 H 0.6701 0.4275 0.2810 0.144 Uiso 1 1 calc R . . .
C74 C 0.1878(5) 0.5587(3) 0.4191(3) 0.112(2) Uani 1 1 d . . . .
C166 C 0.8551(5) 0.6611(4) 0.0790(3) 0.139(3) Uani 1 1 d . . . .
H16M H 0.8016 0.6897 0.0734 0.209 Uiso 1 1 calc GR . . .
H16N H 0.8888 0.6579 0.0446 0.209 Uiso 1 1 calc GR . . .
H16O H 0.8947 0.6930 0.1111 0.209 Uiso 1 1 calc GR . . .
C167 C 0.9076(4) 0.5238(4) 0.0926(4) 0.141(3) Uani 1 1 d . . . .
H16P H 0.9457 0.5450 0.1278 0.212 Uiso 1 1 calc GR . . .
H16Q H 0.9431 0.5330 0.0600 0.212 Uiso 1 1 calc GR . . .
H16R H 0.8870 0.4633 0.0910 0.212 Uiso 1 1 calc GR . . .
C9 C 0.3747(7) 0.3321(4) 0.3509(4) 0.226(6) Uani 1 1 d . . . .
H9 H 0.4278 0.3726 0.3525 0.272 Uiso 1 1 calc R . . .
C157 C 0.7383(7) 0.7392(4) 0.2731(4) 0.156(4) Uani 1 1 d . . . .
C87 C 0.2531(7) -0.2476(5) 0.1403(3) 0.076(3) Uani 0.612(12) 1 d . P A 1
H87A H 0.2331 -0.2046 0.1193 0.115 Uiso 1 1 calc GR . . .
H87B H 0.2413 -0.3030 0.1162 0.115 Uiso 1 1 calc GR . . .
H87C H 0.3186 -0.2335 0.1510 0.115 Uiso 1 1 calc GR . . .
C172 C 0.9072(5) -0.0897(5) 0.1855(3) 0.062(2) Uani 0.570(7) 1 d . P B 1
H17G H 0.9029 -0.0613 0.2242 0.092 Uiso 1 1 calc GR . . .
H17H H 0.9388 -0.1391 0.1867 0.092 Uiso 1 1 calc GR . . .
H17I H 0.8457 -0.1078 0.1672 0.092 Uiso 1 1 calc GR . . .
C173 C 1.0582(4) -0.0089(5) 0.1824(3) 0.058(2) Uani 0.570(7) 1 d . P B 1
H17J H 1.0959 0.0300 0.1622 0.088 Uiso 1 1 calc GR . . .
H17K H 1.0854 -0.0612 0.1820 0.088 Uiso 1 1 calc GR . . .
H17L H 1.0551 0.0175 0.2218 0.088 Uiso 1 1 calc GR . . .
C163 C 0.5065(5) 0.3836(4) 0.0469(4) 0.163(4) Uani 1 1 d . . . .
H16S H 0.4577 0.3796 0.0731 0.244 Uiso 1 1 calc GR . . .
H16T H 0.5035 0.4330 0.0277 0.244 Uiso 1 1 calc GR . . .
H16U H 0.5658 0.3895 0.0682 0.244 Uiso 1 1 calc GR . . .
C178 C 0.6763(6) 0.7345(4) 0.3221(3) 0.178(4) Uani 1 1 d . . . .
H17M H 0.6126 0.7205 0.3070 0.267 Uiso 1 1 calc GR . . .
H17N H 0.6845 0.7893 0.3469 0.267 Uiso 1 1 calc GR . . .
H17O H 0.6921 0.6908 0.3439 0.267 Uiso 1 1 calc GR . . .
C96 C 0.2097(7) 0.6075(4) 0.4758(3) 0.177(4) Uani 1 1 d . . . .
H96A H 0.1714 0.5820 0.5030 0.265 Uiso 1 1 calc GR . . .
H96B H 0.1983 0.6658 0.4754 0.265 Uiso 1 1 calc GR . . .
H96C H 0.2741 0.6072 0.4872 0.265 Uiso 1 1 calc GR . . .
C97 C 0.2348(7) 0.6056(4) 0.3754(3) 0.182(4) Uani 1 1 d . . . .
H97A H 0.3011 0.6108 0.3828 0.273 Uiso 1 1 calc GR . . .
H97B H 0.2164 0.6621 0.3779 0.273 Uiso 1 1 calc GR . . .
H97C H 0.2173 0.5742 0.3373 0.273 Uiso 1 1 calc GR . . .
C88 C 0.0973(5) -0.2715(5) 0.1704(4) 0.090(4) Uani 0.612(12) 1 d . P A 1
H88A H 0.0578 -0.2718 0.2022 0.136 Uiso 1 1 calc GR . . .
H88B H 0.0876 -0.3272 0.1468 0.136 Uiso 1 1 calc GR . . .
H88C H 0.0826 -0.2286 0.1476 0.136 Uiso 1 1 calc GR . . .
C164 C 0.4077(5) 0.3002(5) -0.0365(4) 0.204(5) Uani 1 1 d . . . .
H16V H 0.4064 0.2555 -0.0691 0.306 Uiso 1 1 calc GR . . .
H16W H 0.4077 0.3548 -0.0498 0.306 Uiso 1 1 calc GR . . .
H16X H 0.3538 0.2887 -0.0151 0.306 Uiso 1 1 calc GR . . .
C174 C 0.9679(5) -0.0765(5) 0.0930(3) 0.066(2) Uani 0.570(7) 1 d . P B 1
H17P H 0.9077 -0.0890 0.0724 0.099 Uiso 1 1 calc GR . . .
H17Q H 0.9923 -0.1295 0.0959 0.099 Uiso 1 1 calc GR . . .
H17R H 1.0094 -0.0409 0.0726 0.099 Uiso 1 1 calc GR . . .
C89 C 0.2225(7) -0.3146(5) 0.2253(4) 0.089(3) Uani 0.612(12) 1 d . P A 1
H89A H 0.2837 -0.2979 0.2442 0.134 Uiso 1 1 calc GR . . .
H89B H 0.2209 -0.3677 0.1994 0.134 Uiso 1 1 calc GR . . .
H89C H 0.1780 -0.3223 0.2539 0.134 Uiso 1 1 calc GR . . .
C98 C 0.0873(7) 0.5521(5) 0.4019(4) 0.184(4) Uani 1 1 d . . . .
H98A H 0.0739 0.5172 0.3646 0.276 Uiso 1 1 calc GR . . .
H98B H 0.0714 0.6088 0.4000 0.276 Uiso 1 1 calc GR . . .
H98C H 0.0515 0.5262 0.4299 0.276 Uiso 1 1 calc GR . . .
C179 C 0.6935(7) 0.8008(5) 0.2356(4) 0.182(4) Uani 1 1 d . . . .
H17S H 0.7300 0.8086 0.2031 0.273 Uiso 1 1 calc GR . . .
H17T H 0.6922 0.8557 0.2590 0.273 Uiso 1 1 calc GR . . .
H17U H 0.6311 0.7755 0.2220 0.273 Uiso 1 1 calc GR . . .
C180 C 0.8347(6) 0.7757(5) 0.2938(4) 0.198(5) Uani 1 1 d . . . .
H18A H 0.8606 0.7376 0.3165 0.298 Uiso 1 1 calc GR . . .
H18B H 0.8349 0.8309 0.3172 0.298 Uiso 1 1 calc GR . . .
H18C H 0.8713 0.7826 0.2612 0.298 Uiso 1 1 calc GR . . .
C175 C 1.0436(8) -0.0333(8) 0.1235(6) 0.087(4) Uani 0.430(7) 1 d . P B 2
C176 C 0.9729(8) -0.0418(8) 0.2142(5) 0.076(4) Uani 0.430(7) 1 d . P B 2
C177 C 0.8804(8) -0.1005(7) 0.1214(5) 0.078(4) Uani 0.430(7) 1 d . P B 2
C90 C 0.1397(15) -0.3216(10) 0.2173(8) 0.111(7) Uani 0.388(12) 1 d . P A 2
C91 C 0.1828(16) -0.2487(10) 0.1400(9) 0.109(7) Uani 0.388(12) 1 d . P A 2
C92 C 0.3033(12) -0.2847(10) 0.2016(8) 0.114(7) Uani 0.388(12) 1 d . P A 2

loop_
_atom_site_aniso_label
_atom_site_aniso_U_11
_atom_site_aniso_U_22
_atom_site_aniso_U_33
_atom_site_aniso_U_23
_atom_site_aniso_U_13
_atom_site_aniso_U_12
Fe2 0.0222(2) 0.0444(3) 0.0402(3) 0.0062(2) 0.01237(18) 0.00580(18)
Fe1 0.0363(3) 0.0639(4) 0.0504(3) 0.0174(3) 0.0151(2) -0.0044(2)
O4 0.0205(10) 0.0517(14) 0.0405(12) 0.0051(11) 0.0098(9) 0.0028(9)
O6 0.0219(10) 0.0489(13) 0.0384(12) 0.0044(10) 0.0129(9) 0.0082(9)
O1 0.0325(12) 0.0783(19) 0.0551(16) 0.0262(14) 0.0164(11) -0.0083(12)
O2 0.0517(15) 0.0600(16) 0.0586(16) 0.0215(13) 0.0010(13) 0.0063(13)
O5 0.0619(16) 0.0492(15) 0.0646(16) 0.0190(12) 0.0399(13) 0.0278(12)
N4 0.0225(12) 0.0391(15) 0.0371(14) 0.0068(12) 0.0133(11) 0.0022(11)
N1 0.0239(13) 0.0612(18) 0.0352(15) 0.0111(13) 0.0109(11) -0.0002(12)
O3 0.079(2) 0.0653(19) 0.0674(18) 0.0222(15) 0.0350(16) -0.0045(15)
N3 0.0423(16) 0.0405(17) 0.070(2) -0.0021(15) 0.0332(15) 0.0023(13)
C26 0.0245(15) 0.0366(17) 0.0385(17) 0.0098(14) 0.0155(13) 0.0075(12)
C5 0.0255(15) 0.0384(18) 0.0405(18) 0.0054(14) 0.0185(13) 0.0054(13)
C12 0.0225(14) 0.0370(17) 0.0360(17) 0.0075(14) 0.0094(13) 0.0009(12)
C2 0.0157(14) 0.050(2) 0.0411(18) 0.0072(16) 0.0060(13) 0.0038(13)
C10 0.0181(14) 0.050(2) 0.0457(19) 0.0132(16) 0.0087(13) 0.0108(13)
C43 0.0237(15) 0.047(2) 0.0425(19) 0.0180(15) 0.0110(14) 0.0054(13)
C6 0.0242(15) 0.0408(19) 0.0371(17) 0.0066(14) 0.0091(13) 0.0021(13)
C18 0.0249(15) 0.0443(19) 0.0344(17) 0.0075(14) 0.0110(13) 0.0048(13)
C13 0.0287(16) 0.0412(18) 0.0385(18) 0.0094(14) 0.0120(14) 0.0076(13)
C25 0.0246(16) 0.063(2) 0.045(2) 0.0054(17) 0.0115(14) 0.0027(15)
C3 0.0222(14) 0.0322(16) 0.0399(18) 0.0085(13) 0.0101(13) 0.0041(12)
C84 0.0261(16) 0.060(2) 0.0380(18) 0.0115(16) 0.0125(14) 0.0086(15)
C27 0.0258(15) 0.050(2) 0.0404(18) 0.0114(15) 0.0056(14) 0.0057(14)
C11 0.0236(15) 0.050(2) 0.0384(18) 0.0052(15) 0.0058(13) 0.0008(14)
C145 0.0268(16) 0.081(3) 0.0364(18) 0.0178(18) 0.0090(14) 0.0000(17)
C7 0.0261(16) 0.059(2) 0.0353(18) 0.0045(16) 0.0126(14) -0.0003(14)
C102 0.0212(15) 0.081(3) 0.0314(17) 0.0183(17) 0.0065(13) -0.0068(16)
N2 0.082(3) 0.057(2) 0.096(3) -0.008(2) 0.054(2) -0.0299(19)
C8 0.0331(17) 0.047(2) 0.0432(19) 0.0045(16) 0.0188(15) -0.0034(14)
C137 0.0295(17) 0.062(2) 0.0381(18) -0.0036(16) 0.0126(14) 0.0098(15)
C23 0.0296(17) 0.048(2) 0.067(2) 0.0169(19) 0.0138(16) 0.0042(15)
C138 0.0250(16) 0.078(3) 0.0324(18) 0.0219(17) 0.0044(13) 0.0005(16)
C85 0.0252(16) 0.073(2) 0.0408(19) 0.0211(18) 0.0090(14) 0.0016(16)
C24 0.0300(17) 0.059(2) 0.050(2) 0.0185(17) 0.0178(15) 0.0066(15)
C33 0.0279(16) 0.051(2) 0.0364(18) 0.0062(15) 0.0133(14) -0.0025(14)
C34 0.0395(19) 0.052(2) 0.051(2) 0.0047(17) 0.0222(16) -0.0128(16)
C28 0.0360(18) 0.064(2) 0.0392(19) 0.0027(17) 0.0075(15) 0.0126(16)
C14 0.0375(19) 0.053(2) 0.065(2) 0.0021(18) 0.0218(17) 0.0130(16)
C101 0.0313(17) 0.056(2) 0.0359(18) 0.0035(16) 0.0110(14) 0.0114(15)
C37 0.0337(18) 0.056(2) 0.062(2) 0.0058(19) 0.0103(17) 0.0054(16)
C149 0.0286(17) 0.087(3) 0.050(2) 0.026(2) 0.0135(16) 0.0085(18)
C144 0.0303(18) 0.073(3) 0.055(2) -0.008(2) 0.0034(17) 0.0146(17)
C64 0.0263(16) 0.059(2) 0.047(2) 0.0203(17) 0.0135(14) 0.0138(15)
C93 0.0277(17) 0.055(2) 0.071(3) 0.0144(19) 0.0144(16) 0.0155(15)
C134 0.0309(17) 0.071(3) 0.043(2) 0.0213(18) 0.0038(15) 0.0004(17)
C4 0.052(2) 0.049(2) 0.066(3) 0.0114(19) 0.0264(19) 0.0227(18)
C38 0.0241(16) 0.076(3) 0.058(2) 0.007(2) 0.0170(16) 0.0066(16)
C135 0.041(2) 0.054(2) 0.059(2) 0.0033(19) 0.0006(18) 0.0168(17)
C45 0.053(2) 0.070(3) 0.041(2) 0.0145(18) 0.0244(17) 0.0238(19)
C29 0.063(3) 0.066(3) 0.082(3) 0.002(2) 0.037(2) 0.030(2)
C21 0.049(2) 0.044(2) 0.072(3) 0.0030(19) 0.0258(19) -0.0062(17)
C156 0.0396(19) 0.080(3) 0.045(2) 0.018(2) 0.0137(16) 0.0101(19)
C46 0.048(2) 0.057(2) 0.062(2) -0.0089(19) 0.0129(19) 0.0047(18)
C140 0.0296(18) 0.097(3) 0.044(2) 0.027(2) 0.0183(16) -0.0059(19)
C39 0.045(2) 0.104(3) 0.043(2) 0.027(2) 0.0165(18) 0.020(2)
C94 0.0253(17) 0.068(3) 0.091(3) 0.023(2) 0.0139(18) 0.0016(17)
C155 0.037(2) 0.098(4) 0.053(2) -0.015(2) 0.0007(18) 0.004(2)
C30 0.078(3) 0.053(3) 0.088(3) 0.005(2) 0.058(3) 0.016(2)
C150 0.049(2) 0.097(3) 0.081(3) 0.047(3) 0.036(2) 0.004(2)
C54 0.072(3) 0.049(3) 0.078(3) -0.006(2) 0.027(3) -0.001(2)
C47 0.051(2) 0.129(4) 0.044(2) -0.008(2) 0.0074(19) 0.028(3)
C49 0.105(4) 0.059(3) 0.104(4) 0.019(3) 0.050(3) 0.042(3)
C136 0.073(3) 0.063(3) 0.071(3) 0.016(2) 0.025(2) -0.018(2)
C142 0.094(4) 0.072(3) 0.071(3) 0.014(3) 0.026(3) -0.037(3)
C40 0.085(3) 0.079(3) 0.091(3) 0.030(3) 0.057(3) 0.003(3)
C95 0.033(2) 0.142(4) 0.060(3) 0.041(3) 0.0235(18) 0.034(2)
C169 0.067(3) 0.128(4) 0.058(3) -0.018(3) -0.009(2) -0.013(3)
C151 0.045(2) 0.084(3) 0.095(4) 0.003(3) -0.022(2) 0.025(2)
C159 0.103(4) 0.156(5) 0.132(5) 0.096(4) 0.091(4) 0.044(4)
C141 0.062(3) 0.065(3) 0.094(3) 0.021(3) -0.018(2) 0.024(2)
C139 0.131(5) 0.067(3) 0.084(4) -0.003(3) 0.033(3) -0.043(3)
C170 0.046(3) 0.199(7) 0.081(4) -0.035(4) 0.020(3) -0.020(3)
C105 0.099(4) 0.066(3) 0.075(3) 0.011(2) 0.027(3) -0.024(3)
C50 0.137(5) 0.083(4) 0.069(3) 0.022(3) 0.027(3) 0.029(3)
C153 0.105(4) 0.075(3) 0.119(5) 0.044(3) 0.049(4) -0.012(3)
C1 0.059(3) 0.112(4) 0.143(5) 0.061(4) 0.044(3) -0.006(3)
C15 0.143(5) 0.071(3) 0.153(5) 0.058(3) 0.115(4) 0.065(3)
C160 0.089(4) 0.135(5) 0.080(3) 0.071(3) 0.033(3) 0.014(3)
C148 0.158(6) 0.067(3) 0.105(4) -0.009(3) 0.036(4) -0.056(4)
C51 0.053(3) 0.083(4) 0.162(6) 0.023(4) 0.042(3) -0.004(2)
C171 0.066(3) 0.097(4) 0.109(4) 0.001(3) -0.006(3) -0.019(3)
C154 0.160(6) 0.068(3) 0.098(4) 0.000(3) 0.053(4) -0.063(4)
C165 0.195(7) 0.081(4) 0.072(4) 0.026(3) 0.053(4) 0.002(4)
C52 0.199(7) 0.101(4) 0.161(6) 0.039(4) 0.155(6) 0.055(5)
C162 0.152(6) 0.117(5) 0.122(5) 0.072(4) -0.050(5) 0.002(5)
C152 0.102(5) 0.099(5) 0.172(7) 0.056(5) -0.047(5) 0.026(4)
C31 0.170(6) 0.067(3) 0.164(6) 0.060(4) 0.122(5) 0.066(4)
C86 0.200(7) 0.075(4) 0.076(4) 0.008(3) 0.065(4) -0.029(4)
C74 0.152(6) 0.068(3) 0.140(6) 0.024(4) 0.077(5) 0.066(4)
C166 0.176(7) 0.091(4) 0.162(6) 0.058(4) 0.092(5) -0.015(4)
C167 0.101(5) 0.126(6) 0.211(8) 0.057(5) 0.082(5) 0.005(4)
C9 0.300(11) 0.082(4) 0.367(13) 0.110(6) 0.309(11) 0.097(6)
C157 0.218(9) 0.073(4) 0.147(7) -0.018(4) 0.064(6) -0.068(5)
C87 0.084(6) 0.057(5) 0.075(6) -0.027(4) 0.018(5) 0.000(5)
C172 0.042(4) 0.092(6) 0.057(5) 0.024(4) 0.016(3) 0.011(4)
C173 0.035(3) 0.087(5) 0.057(5) 0.019(4) 0.005(3) 0.014(3)
C163 0.127(6) 0.060(4) 0.308(12) 0.045(6) -0.021(7) 0.027(4)
C178 0.261(10) 0.089(5) 0.146(6) -0.049(4) 0.088(7) -0.072(6)
C96 0.353(13) 0.071(4) 0.127(6) 0.015(4) 0.072(7) 0.090(6)
C97 0.346(13) 0.092(5) 0.160(7) 0.062(5) 0.129(8) 0.132(7)
C88 0.063(5) 0.062(5) 0.124(8) -0.040(5) 0.007(5) -0.012(4)
C164 0.153(7) 0.161(7) 0.310(12) 0.135(8) -0.120(8) 0.009(6)
C174 0.041(4) 0.102(6) 0.056(4) 0.008(4) 0.010(3) 0.016(4)
C89 0.103(9) 0.048(5) 0.120(8) -0.002(5) 0.035(6) 0.026(5)
C98 0.256(11) 0.143(7) 0.187(8) 0.023(6) 0.022(8) 0.149(8)
C179 0.265(12) 0.082(5) 0.187(9) -0.016(5) 0.093(8) -0.007(6)
C180 0.187(8) 0.131(6) 0.220(10) -0.067(6) 0.026(7) -0.089(6)
C175 0.077(8) 0.101(9) 0.100(10) 0.036(8) 0.050(8) 0.037(7)
C176 0.065(7) 0.101(9) 0.070(7) 0.031(6) 0.012(6) 0.024(6)
C177 0.077(7) 0.066(7) 0.094(9) 0.013(6) 0.020(6) 0.010(6)
C90 0.129(17) 0.075(10) 0.126(14) 0.011(10) 0.028(13) -0.003(10)
C91 0.124(18) 0.063(9) 0.135(16) -0.013(9) 0.023(14) 0.018(10)
C92 0.120(14) 0.089(11) 0.142(15) -0.001(10) 0.036(11) 0.058(10)

loop_
_atom_type_symbol
_atom_type_description
_atom_type_scat_dispersion_real
_atom_type_scat_dispersion_imag
_atom_type_scat_source
C C 0.0033 0.0016 'International Tables Vol C Tables 4.2.6.8 and 6.1.1.4'
H H 0.0000 0.0000 'International Tables Vol C Tables 4.2.6.8 and 6.1.1.4'
Fe Fe 0.3463 0.8444 'International Tables Vol C Tables 4.2.6.8 and 6.1.1.4'
N N 0.0061 0.0033 'International Tables Vol C Tables 4.2.6.8 and 6.1.1.4'
O O 0.0106 0.0060 'International Tables Vol C Tables 4.2.6.8 and 6.1.1.4'

loop_
_geom_angle_atom_site_label_1
_geom_angle_atom_site_label_2
_geom_angle_atom_site_label_3
_geom_angle
O4 Fe2 N4 88.12(9)
O4 Fe2 N3 123.04(11)
O6 Fe2 O4 116.61(10)
O6 Fe2 O5 99.33(10)
O6 Fe2 N4 89.93(9)
O6 Fe2 N3 118.14(11)
O5 Fe2 O4 98.59(10)
O5 Fe2 N4 164.54(10)
O5 Fe2 N3 87.20(10)
N3 Fe2 N4 77.50(10)
O1 Fe1 N1 88.21(10)
O1 Fe1 N2 128.45(15)
O2 Fe1 O1 118.06(12)
O2 Fe1 N1 90.31(10)
O2 Fe1 O3 103.52(13)
O2 Fe1 N2 111.54(15)
O3 Fe1 O1 94.69(12)
O3 Fe1 N1 162.35(12)
O3 Fe1 N2 86.54(13)
N2 Fe1 N1 78.10(12)
C2 O4 Fe2 128.71(17)
C3 O6 Fe2 131.45(19)
C134 O1 Fe1 129.9(2)
C135 O2 Fe1 130.7(2)
C4 O5 Fe2 136.1(2)
C5 N4 Fe2 107.21(17)
C5 N4 C7 110.5(2)
C6 N4 Fe2 109.23(18)
C6 N4 C5 112.8(2)
C6 N4 C7 108.7(2)
C7 N4 Fe2 108.29(17)
C84 N1 Fe1 106.69(19)
C84 N1 C85 110.5(3)
C85 N1 Fe1 108.35(18)
C33 N1 Fe1 109.3(2)
C33 N1 C84 112.0(2)
C33 N1 C85 109.8(2)
C136 O3 Fe1 136.1(3)
C8 N3 Fe2 112.8(2)
C9 N3 Fe2 118.5(3)
C9 N3 C8 119.1(4)
C43 C26 C12 121.4(3)
N4 C5 C12 114.2(2)
C26 C12 C5 121.1(3)
C26 C12 C3 120.1(3)
C3 C12 C5 118.6(2)
O4 C2 C10 121.9(3)
O4 C2 C11 118.1(3)
C11 C2 C10 120.0(3)
C2 C10 C24 121.1(3)
C23 C10 C2 117.0(3)
C23 C10 C24 121.9(3)
C26 C43 C27 117.2(3)
C26 C43 C64 121.7(3)
C27 C43 C64 121.0(3)
C18 C6 N4 121.8(3)
C8 C6 N4 117.9(3)
C8 C6 C18 120.2(3)
C33 C18 C6 119.6(3)
C3 C13 C28 121.5(3)
C27 C13 C3 117.2(3)
C27 C13 C28 121.3(3)
C37 C25 C11 121.4(3)
O6 C3 C12 118.9(3)
O6 C3 C13 121.0(3)
C13 C3 C12 120.1(3)
N1 C84 C101 113.6(3)
C13 C27 C43 123.9(3)
C2 C11 C7 119.6(3)
C25 C11 C2 120.3(3)
C25 C11 C7 120.0(3)
C138 C145 C156 122.9(3)
C149 C145 C138 116.4(4)
C149 C145 C156 120.7(3)
C11 C7 N4 113.0(3)
C138 C102 C85 121.3(3)
C138 C102 C134 119.9(3)
C134 C102 C85 118.8(4)
C34 N2 Fe1 113.6(3)
C86 N2 Fe1 114.9(3)
C86 N2 C34 120.7(4)
C6 C8 N3 117.7(3)
C6 C8 C21 119.4(3)
C21 C8 N3 122.9(3)
C144 C137 C101 121.6(4)
C10 C23 C37 124.7(3)
C102 C138 C145 122.1(3)
N1 C85 C102 113.4(3)
C38 C24 C10 109.1(3)
C39 C24 C10 110.9(3)
C39 C24 C38 109.7(3)
C39 C24 C40 107.8(3)
C40 C24 C10 111.8(3)
C40 C24 C38 107.5(3)
C18 C33 N1 121.2(3)
C34 C33 N1 117.9(3)
C34 C33 C18 120.9(3)
C33 C34 N2 118.2(3)
C33 C34 C21 119.8(3)
C21 C34 N2 121.8(4)
C13 C28 C46 109.4(3)
C45 C28 C13 110.3(3)
C45 C28 C46 110.1(3)
C47 C28 C13 112.0(3)
C47 C28 C45 107.3(3)
C47 C28 C46 107.7(3)
C4 C14 C30 120.2(3)
C29 C14 C4 117.0(4)
C29 C14 C30 122.8(3)
C137 C101 C84 120.6(3)
C137 C101 C135 120.4(3)
C135 C101 C84 118.7(3)
C25 C37 C23 116.4(3)
C25 C37 C54 123.2(3)
C23 C37 C54 120.3(3)
C145 C149 C140 124.8(3)
C137 C144 C155 121.1(4)
C151 C144 C137 116.6(4)
C151 C144 C155 122.4(4)
C93 C64 C43 108.4(3)
C93 C64 C94 108.9(3)
C93 C64 C95 110.0(3)
C94 C64 C43 111.2(3)
C95 C64 C43 111.0(3)
C95 C64 C94 107.4(3)
O1 C134 C102 118.0(3)
O1 C134 C140 122.2(3)
C102 C134 C140 119.8(4)
O5 C4 C14 121.0(3)
O5 C4 C15 120.1(3)
C15 C4 C14 118.7(4)
O2 C135 C101 118.8(3)
O2 C135 C141 121.5(4)
C101 C135 C141 119.6(4)
C14 C29 C49 125.0(4)
C34 C21 C8 120.1(3)
C145 C156 C173 108.1(4)
C145 C156 C174 111.7(4)
C145 C156 C176 108.4(5)
C145 C156 C177 104.3(5)
C172 C156 C145 115.2(4)
C172 C156 C173 105.9(4)
C172 C156 C174 108.5(5)
C174 C156 C173 107.0(4)
C175 C156 C145 112.3(5)
C175 C156 C176 111.5(7)
C175 C156 C177 110.7(7)
C176 C156 C177 109.3(7)
C149 C140 C134 117.0(3)
C149 C140 C150 121.3(3)
C134 C140 C150 121.7(4)
C169 C155 C144 110.0(4)
C169 C155 C171 106.6(4)
C170 C155 C144 110.0(4)
C170 C155 C169 109.9(4)
C170 C155 C171 110.0(5)
C171 C155 C144 110.3(3)
C14 C30 C52 110.9(4)
C50 C30 C14 110.3(4)
C50 C30 C51 109.5(4)
C50 C30 C52 108.3(5)
C51 C30 C14 109.9(4)
C51 C30 C52 107.9(4)
C140 C150 C159 111.3(4)
C1 C150 C140 110.3(4)
C1 C150 C159 106.5(4)
C1 C150 C160 110.2(4)
C160 C150 C140 110.0(3)
C160 C150 C159 108.6(4)
C37 C54 C87 111.6(4)
C37 C54 C88 107.1(4)
C37 C54 C90 115.3(7)
C37 C54 C92 105.1(6)
C87 C54 C88 103.6(7)
C89 C54 C37 112.1(5)
C89 C54 C87 112.6(6)
C89 C54 C88 109.3(6)
C90 C54 C92 99.2(11)
C91 C54 C37 114.3(8)
C91 C54 C90 113.6(12)
C91 C54 C92 107.5(11)
C29 C49 C74 121.4(4)
C31 C49 C29 116.2(4)
C31 C49 C74 122.3(5)
O3 C136 C142 121.8(4)
O3 C136 C105 119.3(4)
C105 C136 C142 118.7(4)
C136 C142 C153 119.7(4)
C154 C142 C136 118.0(4)
C154 C142 C153 122.3(4)
C144 C151 C141 124.6(4)
C135 C141 C152 120.3(4)
C151 C141 C135 117.2(4)
C151 C141 C152 122.5(4)
C148 C139 C105 120.2(5)
C136 C105 C86 121.8(4)
C139 C105 C136 121.0(4)
C139 C105 C86 117.1(4)
C142 C153 C167 110.9(5)
C165 C153 C142 109.1(4)
C165 C153 C167 110.3(6)
C166 C153 C142 110.6(5)
C166 C153 C165 107.3(5)
C166 C153 C167 108.7(5)
C4 C15 C31 120.9(4)
C4 C15 C9 119.2(4)
C31 C15 C9 119.8(4)
C139 C148 C154 117.6(5)
C139 C148 C157 120.3(5)
C154 C148 C157 122.1(5)
C142 C154 C148 124.4(5)
C141 C152 C163 110.3(6)
C141 C152 C164 110.5(5)
C162 C152 C141 107.4(5)
C162 C152 C163 111.4(6)
C162 C152 C164 108.0(7)
C163 C152 C164 109.2(6)
C49 C31 C15 121.7(5)
N2 C86 C105 122.7(5)
C96 C74 C49 111.3(6)
C96 C74 C97 109.8(7)
C96 C74 C98 111.0(6)
C97 C74 C49 112.6(4)
C98 C74 C49 107.6(6)
C98 C74 C97 104.2(7)
N3 C9 C15 123.5(7)
C148 C157 C179 107.4(7)
C178 C157 C148 113.7(5)
C178 C157 C179 103.5(8)
C180 C157 C148 109.6(8)
C180 C157 C178 111.6(7)
C180 C157 C179 110.7(6)

loop_
_geom_bond_atom_site_label_1
_geom_bond_atom_site_label_2
_geom_bond_distance
Fe2 O4 1.884(2)
Fe2 O6 1.837(2)
Fe2 O5 1.863(2)
Fe2 N4 2.234(2)
Fe2 N3 2.134(3)
Fe1 O1 1.898(3)
Fe1 O2 1.828(3)
Fe1 N1 2.223(3)
Fe1 O3 1.864(3)
Fe1 N2 2.112(3)
O4 C2 1.355(4)
O6 C3 1.342(3)
O1 C134 1.362(5)
O2 C135 1.355(4)
O5 C4 1.316(4)
N4 C5 1.484(4)
N4 C6 1.446(4)
N4 C7 1.508(4)
N1 C84 1.486(4)
N1 C85 1.498(4)
N1 C33 1.458(4)
O3 C136 1.318(5)
N3 C8 1.447(4)
N3 C9 1.261(8)
C26 C12 1.389(4)
C26 C43 1.381(4)
C5 C12 1.486(4)
C12 C3 1.409(4)
C2 C10 1.400(4)
C2 C11 1.397(4)
C10 C23 1.381(5)
C10 C24 1.537(4)
C43 C27 1.399(4)
C43 C64 1.534(4)
C6 C18 1.387(4)
C6 C8 1.383(5)
C18 C33 1.380(4)
C13 C3 1.402(4)
C13 C27 1.393(4)
C13 C28 1.534(4)
C25 C11 1.395(5)
C25 C37 1.374(5)
C84 C101 1.495(4)
C11 C7 1.488(4)
C145 C138 1.390(5)
C145 C149 1.382(5)
C145 C156 1.518(6)
C102 C138 1.377(5)
C102 C85 1.508(4)
C102 C134 1.401(5)
N2 C34 1.443(4)
N2 C86 1.281(6)
C8 C21 1.393(5)
C137 C101 1.390(5)
C137 C144 1.384(5)
C23 C37 1.401(5)
C24 C38 1.528(5)
C24 C39 1.526(5)
C24 C40 1.528(5)
C33 C34 1.366(5)
C34 C21 1.387(5)
C28 C45 1.529(5)
C28 C46 1.537(5)
C28 C47 1.524(5)
C14 C4 1.404(5)
C14 C29 1.387(5)
C14 C30 1.521(6)
C101 C135 1.397(5)
C37 C54 1.536(6)
C149 C140 1.382(6)
C144 C155 1.540(5)
C144 C151 1.380(6)
C64 C93 1.515(5)
C64 C94 1.531(5)
C64 C95 1.531(5)
C134 C140 1.411(5)
C4 C15 1.393(6)
C135 C141 1.403(5)
C29 C49 1.393(6)
C156 C172 1.492(7)
C156 C173 1.573(7)
C156 C174 1.526(8)
C156 C175 1.460(11)
C156 C176 1.519(11)
C156 C177 1.592(12)
C140 C150 1.534(5)
C155 C169 1.528(6)
C155 C170 1.495(6)
C155 C171 1.535(7)
C30 C50 1.510(7)
C30 C51 1.519(7)
C30 C52 1.548(6)
C150 C159 1.544(6)
C150 C1 1.517(7)
C150 C160 1.520(6)
C54 C87 1.541(9)
C54 C88 1.576(9)
C54 C89 1.425(10)
C54 C90 1.549(17)
C54 C91 1.31(2)
C54 C92 1.703(16)
C49 C31 1.356(6)
C49 C74 1.534(7)
C136 C142 1.404(6)
C136 C105 1.391(6)
C142 C153 1.542(7)
C142 C154 1.346(7)
C151 C141 1.392(6)
C141 C152 1.543(8)
C139 C105 1.379(7)
C139 C148 1.374(7)
C105 C86 1.469(6)
C153 C165 1.537(8)
C153 C166 1.535(7)
C153 C167 1.545(8)
C15 C31 1.395(6)
C15 C9 1.480(7)
C148 C154 1.378(7)
C148 C157 1.541(9)
C162 C152 1.530(9)
C152 C163 1.544(10)
C152 C164 1.546(8)
C74 C96 1.464(10)
C74 C97 1.519(9)
C74 C98 1.511(11)
C157 C178 1.526(9)
C157 C179 1.613(13)
C157 C180 1.502(11)

loop_
_smtbx_masks_void_nr
_smtbx_masks_void_average_x
_smtbx_masks_void_average_y
_smtbx_masks_void_average_z
_smtbx_masks_void_volume
_smtbx_masks_void_count_electrons
_smtbx_masks_void_content
1 0.000 0.000 0.500 14.4 0.0 ?
2 -0.013 0.500 0.500 1735.4 366.8 '19 CH3OH'
